data_4034985
loop_
_publ_author_name
'Jiang, Sheng-Peng'
'Lu, Wen-Qiang'
'Liu, Zhan'
'Wang, Guan-Wu'

_publ_section_title
;
 Synthesis of Fullerotetrahydroquinolines via [4 + 2] Cycloaddition
 Reaction of [60]Fullerene with in Situ Generated Aza-o-quinone Methides.
;
_journal_issue 4
_journal_name_full 'The Journal of organic chemistry'
_journal_page_first 1959
_journal_page_last 1968
_journal_paper_doi 10.1021/acs.joc.7b02897
_journal_volume 83
_journal_year 2018
_chemical_formula_sum 'C14 H14 Cl2 Cu N2 O S'
_chemical_formula_weight 392.77
_space_group_crystal_system triclinic
_space_group_IT_number 2
_space_group_name_Hall '-P 1'
_space_group_name_H-M_alt 'P -1'
_atom_sites_solution_hydrogens geom
_audit_creation_method SHELXL-2013
_cell_angle_alpha 94.801(3)
_cell_angle_beta 95.419(3)
_cell_angle_gamma 108.835(3)
_cell_formula_units_Z 2
_cell_length_a 7.4487(2)
_cell_length_b 9.8574(3)
_cell_length_c 11.7142(4)
_cell_measurement_reflns_used 3980
_cell_measurement_temperature 290(2)
_cell_measurement_theta_max 70.9800
_cell_measurement_theta_min 4.7600
_cell_volume 804.44(5)
_computing_cell_refinement 'CrysAlisPro (Agilent Technologies)'
_computing_data_collection 'CrysAlisPro (Agilent Technologies)'
_computing_data_reduction 'CrysAlisPro (Agilent Technologies)'
_computing_molecular_graphics 'Ortep-3 (L. J. Farrugia, 2001)'
_computing_publication_material SHELXL-2013
_computing_structure_refinement 'SHELXL-2013 (Sheldrick, 2013)'
_computing_structure_solution 'SHELXS-97 (Sheldrick, 1997)'
_diffrn_ambient_temperature 290(2)
_diffrn_detector_area_resol_mean 15.9149
_diffrn_measured_fraction_theta_full 0.992
_diffrn_measured_fraction_theta_max 0.963
_diffrn_measurement_device_type 'Gemini S Ultra, Agilent Technologies'
_diffrn_measurement_method '\w scans'
_diffrn_radiation_type CuK\a
_diffrn_radiation_wavelength 1.54184
_diffrn_reflns_av_R_equivalents 0.0293
_diffrn_reflns_av_unetI/netI 0.0298
_diffrn_reflns_Laue_measured_fraction_full 0.992
_diffrn_reflns_Laue_measured_fraction_max 0.963
_diffrn_reflns_limit_h_max 7
_diffrn_reflns_limit_h_min -9
_diffrn_reflns_limit_k_max 11
_diffrn_reflns_limit_k_min -11
_diffrn_reflns_limit_l_max 14
_diffrn_reflns_limit_l_min -14
_diffrn_reflns_number 4878
_diffrn_reflns_point_group_measured_fraction_full 0.992
_diffrn_reflns_point_group_measured_fraction_max 0.963
_diffrn_reflns_theta_full 67.684
_diffrn_reflns_theta_max 71.096
_diffrn_reflns_theta_min 3.819
_diffrn_source 'Enhance Ultra (Cu) X-ray Source'
_exptl_absorpt_coefficient_mu 6.175
_exptl_absorpt_correction_T_max 1.00000
_exptl_absorpt_correction_T_min 0.23482
_exptl_absorpt_correction_type multi-scan
_exptl_absorpt_process_details
;
CrysAlisPro 1.171.38.43f (Rigaku Oxford Diffraction, 2015)
Empirical absorption correction using spherical harmonics,
 implemented in SCALE3 ABSPACK scaling algorithm.
;
_exptl_crystal_colour blue
_exptl_crystal_density_diffrn 1.622
_exptl_crystal_description block
_exptl_crystal_F_000 398
_exptl_crystal_size_max 0.250
_exptl_crystal_size_mid 0.240
_exptl_crystal_size_min 0.220
_refine_diff_density_max 0.665
_refine_diff_density_min -0.671
_refine_diff_density_rms 0.099
_refine_ls_extinction_coef 0.0220(13)
_refine_ls_extinction_expression Fc^*^=kFc[1+0.001xFc^2^\l^3^/sin(2\q)]^-1/4^
_refine_ls_extinction_method SHELXL
_refine_ls_goodness_of_fit_ref 1.068
_refine_ls_hydrogen_treatment constr
_refine_ls_matrix_type full
_refine_ls_number_parameters 193
_refine_ls_number_reflns 3003
_refine_ls_number_restraints 0
_refine_ls_restrained_S_all 1.068
_refine_ls_R_factor_all 0.0426
_refine_ls_R_factor_gt 0.0418
_refine_ls_shift/su_max 0.000
_refine_ls_shift/su_mean 0.000
_refine_ls_structure_factor_coef Fsqd
_refine_ls_weighting_details 'w=1/[\s^2^(Fo^2^)+(0.0821P)^2^+0.1839P] where P=(Fo^2^+2Fc^2^)/3'
_refine_ls_weighting_scheme calc
_refine_ls_wR_factor_gt 0.1153
_refine_ls_wR_factor_ref 0.1165
_reflns_Friedel_coverage 0.000
_reflns_number_gt 2888
_reflns_number_total 3003
_reflns_threshold_expression 'I > 2\s(I)'
_cod_data_source_file jo7b02897_si_002.cif
_cod_data_source_block shelxl
_cod_database_code 4034985
_shelx_space_group_comment
;
The symmetry employed for this shelxl refinement is uniquely defined
by the following loop, which should always be used as a source of
symmetry information in preference to the above space-group names.
They are only intended as comments.
;
_shelx_estimated_absorpt_t_min 0.307
_shelx_estimated_absorpt_t_max 0.344
_shelxl_version_number 2013-4

loop_
_space_group_symop_operation_xyz
'x, y, z'
'-x, -y, -z'

loop_
_atom_site_label
_atom_site_type_symbol
_atom_site_fract_x
_atom_site_fract_y
_atom_site_fract_z
_atom_site_U_iso_or_equiv
_atom_site_adp_type
_atom_site_occupancy
_atom_site_site_symmetry_order
_atom_site_calc_flag
_atom_site_refinement_flags_posn
_atom_site_refinement_flags_adp
Cu1 Cu 0.47902(4) 0.30175(3) 0.25735(3) 0.03210(18) Uani 1 1 d . .
S1 S 0.67198(8) 0.17091(7) 0.06594(6) 0.0434(2) Uani 1 1 d . .
Cl1 Cl 0.30595(9) 0.33549(8) 0.09863(6) 0.0517(2) Uani 1 1 d . .
Cl2 Cl 0.30377(12) 0.06616(7) 0.25302(7) 0.0618(2) Uani 1 1 d . .
O1 O 0.7230(3) 0.2678(2) 0.17926(16) 0.0494(5) Uani 1 1 d . .
N1 N 0.6495(3) 0.5123(2) 0.28138(17) 0.0335(4) Uani 1 1 d . .
N2 N 0.5736(3) 0.3231(2) 0.43167(16) 0.0346(4) Uani 1 1 d . .
C5 C 0.7391(3) 0.5592(2) 0.3903(2) 0.0331(5) Uani 1 1 d . .
C6 C 0.6962(3) 0.4566(3) 0.47188(19) 0.0336(5) Uani 1 1 d . .
C7 C 0.7843(4) 0.4975(3) 0.5871(2) 0.0465(6) Uani 1 1 d . .
C4 C 0.8713(3) 0.6984(3) 0.4239(3) 0.0452(6) Uani 1 1 d . .
C1 C 0.6924(4) 0.6006(3) 0.2011(2) 0.0448(6) Uani 1 1 d . .
H1 H 0.6318 0.5692 0.1259 0.054 Uiso 1 1 calc R U
C12 C 0.5341(4) 0.2254(3) 0.5047(2) 0.0475(6) Uani 1 1 d . .
H12 H 0.4499 0.1332 0.4780 0.057 Uiso 1 1 calc R U
C10 C 0.7375(5) 0.3909(4) 0.6616(2) 0.0604(9) Uani 1 1 d . .
H10 H 0.7901 0.4122 0.7389 0.073 Uiso 1 1 calc R U
C2 C 0.8266(5) 0.7396(3) 0.2266(3) 0.0564(7) Uani 1 1 d . .
H2 H 0.8570 0.7982 0.1681 0.068 Uiso 1 1 calc R U
C8 C 0.9159(4) 0.6406(4) 0.6191(3) 0.0597(9) Uani 1 1 d . .
H8 H 0.9746 0.6685 0.6950 0.072 Uiso 1 1 calc R U
C3 C 0.9125(4) 0.7892(3) 0.3367(3) 0.0579(8) Uani 1 1 d . .
H3 H 0.9981 0.8829 0.3542 0.069 Uiso 1 1 calc R U
C13 C 0.8144(5) 0.0583(3) 0.0760(3) 0.0616(8) Uani 1 1 d . .
H13A H 0.9469 0.1169 0.0921 0.092 Uiso 1 1 calc R U
H13B H 0.7936 -0.0025 0.0042 0.092 Uiso 1 1 calc R U
H13C H 0.7800 -0.0006 0.1370 0.092 Uiso 1 1 calc R U
C9 C 0.9565(4) 0.7358(4) 0.5414(3) 0.0604(9) Uani 1 1 d . .
H9 H 1.0423 0.8284 0.5650 0.072 Uiso 1 1 calc R U
C11 C 0.6144(5) 0.2558(4) 0.6208(3) 0.0594(8) Uani 1 1 d . .
H11 H 0.5841 0.1844 0.6698 0.071 Uiso 1 1 calc R U
C14 C 0.7942(7) 0.2805(5) -0.0343(3) 0.0774(11) Uani 1 1 d . .
H14A H 0.7329 0.3498 -0.0514 0.116 Uiso 1 1 calc R U
H14B H 0.7910 0.2209 -0.1041 0.116 Uiso 1 1 calc R U
H14C H 0.9246 0.3301 -0.0016 0.116 Uiso 1 1 calc R U

loop_
_atom_site_aniso_label
_atom_site_aniso_U_11
_atom_site_aniso_U_22
_atom_site_aniso_U_33
_atom_site_aniso_U_23
_atom_site_aniso_U_13
_atom_site_aniso_U_12
Cu1 0.0367(2) 0.0287(2) 0.0276(2) 0.00208(14) 0.00149(14) 0.00739(15)
S1 0.0330(3) 0.0486(4) 0.0445(4) -0.0145(3) -0.0050(2) 0.0157(2)
Cl1 0.0463(4) 0.0634(4) 0.0398(4) 0.0093(3) -0.0095(3) 0.0139(3)
Cl2 0.0759(5) 0.0326(4) 0.0594(4) 0.0044(3) 0.0032(4) -0.0040(3)
O1 0.0383(9) 0.0600(12) 0.0445(10) -0.0188(9) -0.0034(8) 0.0177(8)
N1 0.0374(10) 0.0310(9) 0.0317(9) 0.0040(7) 0.0049(7) 0.0106(7)
N2 0.0393(10) 0.0388(10) 0.0304(9) 0.0070(8) 0.0059(8) 0.0181(8)
C5 0.0301(10) 0.0332(11) 0.0366(11) -0.0027(9) 0.0045(9) 0.0130(8)
C6 0.0325(11) 0.0443(12) 0.0289(10) 0.0006(9) 0.0024(8) 0.0211(9)
C7 0.0430(13) 0.0714(18) 0.0320(12) -0.0078(12) -0.0035(10) 0.0340(13)
C4 0.0340(12) 0.0390(13) 0.0594(16) -0.0099(11) 0.0056(11) 0.0117(10)
C1 0.0560(15) 0.0389(13) 0.0430(13) 0.0136(10) 0.0133(11) 0.0168(11)
C12 0.0590(16) 0.0527(15) 0.0416(14) 0.0184(11) 0.0145(12) 0.0279(13)
C10 0.073(2) 0.098(3) 0.0287(12) 0.0105(14) 0.0020(12) 0.054(2)
C2 0.0639(17) 0.0393(14) 0.072(2) 0.0191(13) 0.0281(15) 0.0164(13)
C8 0.0460(15) 0.084(2) 0.0447(15) -0.0265(15) -0.0137(12) 0.0290(15)
C3 0.0481(15) 0.0314(12) 0.089(2) -0.0004(13) 0.0195(15) 0.0048(11)
C13 0.0633(18) 0.0502(16) 0.074(2) -0.0078(14) -0.0046(15) 0.0298(14)
C9 0.0372(14) 0.0597(18) 0.071(2) -0.0281(16) -0.0074(13) 0.0101(12)
C11 0.078(2) 0.080(2) 0.0408(14) 0.0267(15) 0.0161(14) 0.0470(19)
C14 0.106(3) 0.086(3) 0.0513(19) 0.0159(17) 0.0100(19) 0.045(2)

loop_
_atom_type_symbol
_atom_type_description
_atom_type_scat_dispersion_real
_atom_type_scat_dispersion_imag
_atom_type_scat_source
C C 0.0181 0.0091 'International Tables Vol C Tables 4.2.6.8 and 6.1.1.4'
H H 0.0000 0.0000 'International Tables Vol C Tables 4.2.6.8 and 6.1.1.4'
N N 0.0311 0.0180 'International Tables Vol C Tables 4.2.6.8 and 6.1.1.4'
O O 0.0492 0.0322 'International Tables Vol C Tables 4.2.6.8 and 6.1.1.4'
S S 0.3331 0.5567 'International Tables Vol C Tables 4.2.6.8 and 6.1.1.4'
Cu Cu -1.9646 0.5888 'International Tables Vol C Tables 4.2.6.8 and 6.1.1.4'
Cl Cl 0.3639 0.7018 'International Tables Vol C Tables 4.2.6.8 and 6.1.1.4'

loop_
_geom_angle_atom_site_label_1
_geom_angle_atom_site_label_2
_geom_angle_atom_site_label_3
_geom_angle
N1 Cu1 N2 80.06(8)
N1 Cu1 O1 83.57(8)
N2 Cu1 O1 101.61(7)
N1 Cu1 Cl2 172.98(6)
N2 Cu1 Cl2 92.98(6)
O1 Cu1 Cl2 97.02(6)
N1 Cu1 Cl1 92.11(6)
N2 Cu1 Cl1 155.62(6)
O1 Cu1 Cl1 100.38(6)
Cl2 Cu1 Cl1 94.66(3)
O1 S1 C13 105.55(14)
O1 S1 C14 104.95(17)
C13 S1 C14 97.82(19)
S1 O1 Cu1 115.64(10)
C1 N1 C5 118.5(2)
C1 N1 Cu1 127.04(18)
C5 N1 Cu1 114.18(15)
C12 N2 C6 118.1(2)
C12 N2 Cu1 129.14(19)
C6 N2 Cu1 112.76(15)
N1 C5 C4 123.4(2)
N1 C5 C6 116.2(2)
C4 C5 C6 120.4(2)
N2 C6 C7 123.8(2)
N2 C6 C5 116.8(2)
C7 C6 C5 119.4(2)
C10 C7 C6 116.2(3)
C10 C7 C8 124.9(3)
C6 C7 C8 118.9(3)
C5 C4 C3 116.5(3)
C5 C4 C9 118.4(3)
C3 C4 C9 125.1(3)
N1 C1 C2 121.7(3)
N1 C1 H1 119.1
C2 C1 H1 119.1
N2 C12 C11 122.4(3)
N2 C12 H12 118.8
C11 C12 H12 118.8
C11 C10 C7 120.0(3)
C11 C10 H10 120.0
C7 C10 H10 120.0
C3 C2 C1 120.1(3)
C3 C2 H2 120.0
C1 C2 H2 120.0
C9 C8 C7 121.2(3)
C9 C8 H8 119.4
C7 C8 H8 119.4
C2 C3 C4 119.7(3)
C2 C3 H3 120.1
C4 C3 H3 120.1
S1 C13 H13A 109.5
S1 C13 H13B 109.5
H13A C13 H13B 109.5
S1 C13 H13C 109.5
H13A C13 H13C 109.5
H13B C13 H13C 109.5
C8 C9 C4 121.7(3)
C8 C9 H9 119.2
C4 C9 H9 119.2
C10 C11 C12 119.6(3)
C10 C11 H11 120.2
C12 C11 H11 120.2
S1 C14 H14A 109.5
S1 C14 H14B 109.5
H14A C14 H14B 109.5
S1 C14 H14C 109.5
H14A C14 H14C 109.5
H14B C14 H14C 109.5

loop_
_geom_bond_atom_site_label_1
_geom_bond_atom_site_label_2
_geom_bond_distance
Cu1 N1 2.0330(19)
Cu1 N2 2.0666(19)
Cu1 O1 2.2154(18)
Cu1 Cl2 2.2606(7)
Cu1 Cl1 2.2709(7)
S1 O1 1.5091(18)
S1 C13 1.769(3)
S1 C14 1.776(4)
N1 C1 1.325(3)
N1 C5 1.352(3)
N2 C12 1.322(3)
N2 C6 1.351(3)
C5 C4 1.404(3)
C5 C6 1.431(3)
C6 C7 1.409(3)
C7 C10 1.401(5)
C7 C8 1.428(5)
C4 C3 1.405(5)
C4 C9 1.426(4)
C1 C2 1.399(4)
C1 H1 0.9300
C12 C11 1.400(4)
C12 H12 0.9300
C10 C11 1.366(5)
C10 H10 0.9300
C2 C3 1.359(5)
C2 H2 0.9300
C8 C9 1.347(5)
C8 H8 0.9300
C3 H3 0.9300
C13 H13A 0.9600
C13 H13B 0.9600
C13 H13C 0.9600
C9 H9 0.9300
C11 H11 0.9300
C14 H14A 0.9600
C14 H14B 0.9600
C14 H14C 0.9600

loop_
_geom_torsion_atom_site_label_1
_geom_torsion_atom_site_label_2
_geom_torsion_atom_site_label_3
_geom_torsion_atom_site_label_4
_geom_torsion
C13 S1 O1 Cu1 -137.09(16)
C14 S1 O1 Cu1 120.18(18)
C1 N1 C5 C4 2.1(3)
Cu1 N1 C5 C4 176.39(17)
C1 N1 C5 C6 -176.3(2)
Cu1 N1 C5 C6 -2.0(2)
C12 N2 C6 C7 0.1(3)
Cu1 N2 C6 C7 -178.42(17)
C12 N2 C6 C5 178.8(2)
Cu1 N2 C6 C5 0.3(2)
N1 C5 C6 N2 1.1(3)
C4 C5 C6 N2 -177.32(18)
N1 C5 C6 C7 179.92(19)
C4 C5 C6 C7 1.5(3)
N2 C6 C7 C10 -0.5(3)
C5 C6 C7 C10 -179.1(2)
N2 C6 C7 C8 178.2(2)
C5 C6 C7 C8 -0.5(3)
N1 C5 C4 C3 -1.7(3)
C6 C5 C4 C3 176.6(2)
N1 C5 C4 C9 179.8(2)
C6 C5 C4 C9 -1.8(3)
C5 N1 C1 C2 -0.2(4)
Cu1 N1 C1 C2 -173.6(2)
C6 N2 C12 C11 0.0(4)
Cu1 N2 C12 C11 178.2(2)
C6 C7 C10 C11 0.8(4)
C8 C7 C10 C11 -177.8(3)
N1 C1 C2 C3 -2.1(4)
C10 C7 C8 C9 178.5(3)
C6 C7 C8 C9 -0.1(4)
C1 C2 C3 C4 2.4(4)
C5 C4 C3 C2 -0.6(4)
C9 C4 C3 C2 177.8(3)
C7 C8 C9 C4 -0.3(4)
C5 C4 C9 C8 1.3(4)
C3 C4 C9 C8 -177.0(3)
C7 C10 C11 C12 -0.8(4)
N2 C12 C11 C10 0.4(4)
